data_7202288
loop_
_publ_author_name
'Samanamu, Christian R.'
'Zamora, Elena N.'
'Lesikar, Leslie A.'
'Montchamp, Jean-Luc'
'Richards, Anne F.'

_publ_section_title
;
 5-Pyrimidyl phosphonic acid as a building block for the synthesis of
 coordination polymers
;
_journal_issue 10
_journal_name_full CrystEngComm
_journal_page_first 1372
_journal_paper_doi 10.1039/b809504n
_journal_volume 10
_journal_year 2008
_chemical_formula_sum 'C10 H20 Cu2 F6 N4 O18 P2 S2'
_chemical_formula_weight 851.44
_chemical_name_common (((PymPO3(H))2Cu2(H2O)4)(SO3CF3)2.H2O)n
_chemical_name_systematic
;
?
;
_space_group_IT_number 14
_symmetry_cell_setting monoclinic
_symmetry_space_group_name_Hall '-P 2ybc'
_symmetry_space_group_name_H-M 'P 1 21/c 1'
_atom_sites_solution_hydrogens geom
_atom_sites_solution_primary direct
_atom_sites_solution_secondary difmap
_audit_creation_method SHELXL-97
_cell_angle_alpha 90.00
_cell_angle_beta 116.025(6)
_cell_angle_gamma 90.00
_cell_formula_units_Z 4
_cell_length_a 13.9181(15)
_cell_length_b 11.6269(13)
_cell_length_c 18.8112(16)
_cell_measurement_reflns_used 5133
_cell_measurement_temperature 213(2)
_cell_measurement_theta_max 28.2825
_cell_measurement_theta_min 2.3345
_cell_volume 2735.4(5)
_computing_cell_refinement 'Bruker SAINT+ v. 6.36a'
_computing_data_collection 'Bruker SMART v. 5.626'
_computing_data_reduction 'Bruker SAINT+ v. 6.36a'
_computing_molecular_graphics 'XP, Bruker SHELXTL v. 6.12'
_computing_publication_material 'XCIF, Bruker SHELXTL v. 6.12'
_computing_structure_refinement 'XL, Bruker SHELXTL v. 6.12'
_computing_structure_solution 'XS, Bruker SHELXTL v. 6.12'
_diffrn_ambient_temperature 213(2)
_diffrn_detector_area_resol_mean 8.3
_diffrn_measured_fraction_theta_full 0.997
_diffrn_measured_fraction_theta_max 0.950
_diffrn_measurement_device_type 'Bruker SMART 1000'
_diffrn_measurement_method \w
_diffrn_radiation_monochromator graphite
_diffrn_radiation_source 'fine-focus sealed tube'
_diffrn_radiation_type MoK\a
_diffrn_radiation_wavelength 0.71073
_diffrn_reflns_av_R_equivalents 0.0328
_diffrn_reflns_av_sigmaI/netI 0.0454
_diffrn_reflns_limit_h_max 15
_diffrn_reflns_limit_h_min -18
_diffrn_reflns_limit_k_max 11
_diffrn_reflns_limit_k_min -15
_diffrn_reflns_limit_l_max 24
_diffrn_reflns_limit_l_min -19
_diffrn_reflns_number 15631
_diffrn_reflns_theta_full 25.25
_diffrn_reflns_theta_max 28.28
_diffrn_reflns_theta_min 2.13
_diffrn_standards_decay_% <0.01
_exptl_absorpt_coefficient_mu 1.951
_exptl_absorpt_correction_T_max 0.9676
_exptl_absorpt_correction_T_min 0.9438
_exptl_absorpt_correction_type multi-scan
_exptl_absorpt_process_details 'SADABS: SAINT+, 2001'
_exptl_crystal_colour 'pale blue'
_exptl_crystal_density_diffrn 2.067
_exptl_crystal_density_method 'not measured'
_exptl_crystal_description block
_exptl_crystal_F_000 1704
_exptl_crystal_size_max 0.03
_exptl_crystal_size_mid 0.02
_exptl_crystal_size_min 0.02
_refine_diff_density_max 0.586
_refine_diff_density_min -0.518
_refine_diff_density_rms 0.104
_refine_ls_extinction_method none
_refine_ls_goodness_of_fit_ref 1.030
_refine_ls_hydrogen_treatment constr
_refine_ls_matrix_type full
_refine_ls_number_parameters 409
_refine_ls_number_reflns 6462
_refine_ls_number_restraints 14
_refine_ls_restrained_S_all 1.042
_refine_ls_R_factor_all 0.0530
_refine_ls_R_factor_gt 0.0358
_refine_ls_shift/su_max 0.001
_refine_ls_shift/su_mean 0.000
_refine_ls_structure_factor_coef Fsqd
_refine_ls_weighting_details 'calc w=1/[\s^2^(Fo^2^)+(0.0394P)^2^+2.0698P] where P=(Fo^2^+2Fc^2^)/3'
_refine_ls_weighting_scheme calc
_refine_ls_wR_factor_gt 0.0812
_refine_ls_wR_factor_ref 0.0896
_reflns_number_gt 5004
_reflns_number_total 6462
_reflns_threshold_expression >2sigma(I)
_cod_data_source_file b809504n.txt
_cod_data_source_block c:\pympox~1\pympoc~1\ar476xx
_cod_depositor_comments
;
The following automatic conversions were performed:
'_refine_ls_hydrogen_treatment' value 'CONSTR' changed to 'constr'
according to '/home/saulius/struct/CIF-dictionaries/cif_core.dic'
dictionary named 'cif_core.dic' version 2.4.1 from 2010-06-29.

Automatic conversion script
Id: cif_fix_enum 1527 2010-12-29 10:47:43Z saulius 
;
_cod_original_sg_symbol_H-M P2(1)/c
_cod_database_code 7202288

loop_
_symmetry_equiv_pos_as_xyz
'x, y, z'
'-x, y+1/2, -z+1/2'
'-x, -y, -z'
'x, -y-1/2, z-1/2'

loop_
_atom_site_label
_atom_site_type_symbol
_atom_site_fract_x
_atom_site_fract_y
_atom_site_fract_z
_atom_site_U_iso_or_equiv
_atom_site_adp_type
_atom_site_occupancy
_atom_site_symmetry_multiplicity
_atom_site_calc_flag
_atom_site_refinement_flags
_atom_site_disorder_assembly
_atom_site_disorder_group
Cu1 Cu 0.23613(3) 0.07326(3) 0.48680(2) 0.01158(9) Uani 1 1 d . . .
Cu2 Cu 0.23860(3) 0.57023(3) 0.49833(2) 0.01126(9) Uani 1 1 d . . .
S2 S 0.12619(6) 0.73637(6) 0.62738(4) 0.01638(16) Uani 1 1 d . . .
P1 P 0.00311(6) 0.68963(6) 0.37363(4) 0.01011(15) Uani 1 1 d . . .
P2 P 0.53174(6) 0.80335(6) 0.41547(4) 0.01177(15) Uani 1 1 d . . .
F4 F 0.1433(2) 0.8013(3) 0.76387(16) 0.0727(9) Uani 1 1 d . . .
F5 F 0.29041(18) 0.8097(2) 0.75305(13) 0.0522(7) Uani 1 1 d . . .
F6 F 0.2269(2) 0.6467(3) 0.76674(14) 0.0682(8) Uani 1 1 d . . .
O1 O 0.09592(15) 0.61726(17) 0.42601(12) 0.0155(4) Uani 1 1 d . . .
O2 O 0.02080(16) 0.81335(16) 0.36126(12) 0.0157(4) Uani 1 1 d . . .
O3 O -0.05588(16) 0.62710(18) 0.29166(12) 0.0176(4) Uani 1 1 d D . .
O4 O 0.25390(17) 0.48908(18) 0.39043(13) 0.0219(5) Uani 1 1 d D . .
O5 O 0.38394(16) 0.52603(17) 0.57108(13) 0.0213(5) Uani 1 1 d D . .
H5B H 0.4021 0.4554 0.5792 0.026 Uiso 1 1 d RD . .
O6 O 0.62189(15) 0.86454(18) 0.48185(13) 0.0192(5) Uani 1 1 d . . .
O7 O 0.49270(19) 0.87921(19) 0.33961(13) 0.0265(5) Uani 1 1 d D . .
O8 O 0.54828(16) 0.68157(17) 0.40199(13) 0.0185(5) Uani 1 1 d . . .
O9 O 0.20360(19) 0.1685(2) 0.36842(13) 0.0283(5) Uani 1 1 d D . .
H9B H 0.1572 0.1606 0.3188 0.034 Uiso 1 1 d RD . .
O10 O 0.08639(15) 0.01222(17) 0.43950(13) 0.0204(5) Uani 1 1 d D . .
O11 O 0.26942(18) -0.00344(18) 0.60852(13) 0.0240(5) Uani 1 1 d D . .
O15 O 0.09962(18) 0.8540(2) 0.60074(16) 0.0330(6) Uani 1 1 d . . .
O16 O 0.03478(17) 0.66700(19) 0.61682(13) 0.0247(5) Uani 1 1 d . . .
O17 O 0.20029(19) 0.68339(19) 0.60322(14) 0.0277(5) Uani 1 1 d . . .
N1 N 0.18271(18) 0.42198(19) 0.52400(13) 0.0118(5) Uani 1 1 d . . .
N3 N 0.30057(18) 0.7186(2) 0.48138(14) 0.0126(5) Uani 1 1 d . . .
N4 N 0.29209(18) 0.92031(19) 0.46598(13) 0.0111(5) Uani 1 1 d . . .
N5 N 0.18309(18) 0.2186(2) 0.51954(14) 0.0119(5) Uani 1 1 d . . .
C1 C 0.1217(2) 0.4183(2) 0.56274(16) 0.0131(6) Uani 1 1 d . . .
H1 H 0.1006 0.4877 0.5773 0.016 Uiso 1 1 calc R . .
C2 C -0.0888(2) 0.6849(2) 0.41794(16) 0.0111(5) Uani 1 1 d . . .
C3 C 0.2103(2) 0.3215(2) 0.50367(17) 0.0123(6) Uani 1 1 d . . .
H3 H 0.2523 0.3239 0.4759 0.015 Uiso 1 1 calc R . .
C4 C 0.3815(2) 0.7147(2) 0.46048(17) 0.0138(6) Uani 1 1 d . . .
H4 H 0.4124 0.6433 0.4593 0.017 Uiso 1 1 calc R . .
C5 C 0.2601(2) 0.8213(2) 0.48400(17) 0.0122(5) Uani 1 1 d . . .
H5 H 0.2047 0.8241 0.4998 0.015 Uiso 1 1 calc R . .
C6 C 0.3717(2) 0.9159(2) 0.44375(16) 0.0109(5) Uani 1 1 d . . .
H6 H 0.3950 0.9845 0.4299 0.013 Uiso 1 1 calc R . .
C7 C -0.1230(2) 0.7842(2) 0.44052(16) 0.0123(6) Uani 1 1 d . . .
H7 H -0.1037 0.8559 0.4276 0.015 Uiso 1 1 calc R . .
C8 C 0.4203(2) 0.8131(2) 0.44068(16) 0.0115(5) Uani 1 1 d . . .
C10 C 0.2011(3) 0.7489(4) 0.7339(2) 0.0343(9) Uani 1 1 d . . .
S1 S 0.39745(6) 0.29464(7) 0.29264(5) 0.02049(17) Uani 1 1 d . . .
F1 F 0.4632(2) 0.1080(2) 0.24977(14) 0.0510(7) Uani 1 1 d . . .
F2 F 0.33938(18) 0.08103(18) 0.28673(15) 0.0466(6) Uani 1 1 d . . .
F3 F 0.49913(18) 0.11683(19) 0.37285(12) 0.0421(6) Uani 1 1 d . . .
O12 O 0.3760(2) 0.3158(2) 0.35966(15) 0.0313(6) Uani 1 1 d . . .
O13 O 0.49776(19) 0.3441(2) 0.30011(13) 0.0287(5) Uani 1 1 d . . .
O14 O 0.3102(2) 0.3101(2) 0.21632(16) 0.0407(7) Uani 1 1 d . . .
C9 C 0.4269(3) 0.1409(3) 0.29989(19) 0.0245(7) Uani 1 1 d . . .
O18 O 0.03738(16) 0.43320(17) 0.28048(12) 0.0219(5) Uani 1 1 d D . .
H3A H -0.0282 0.5625 0.2934 0.038(11) Uiso 1 1 d RD . .
H18B H 0.0176 0.3954 0.2377 0.043(12) Uiso 1 1 d RD . .
H18A H 0.0119 0.3812 0.3014 0.055(14) Uiso 1 1 d RD . .
H9A H 0.2658 0.1981 0.3783 0.09(2) Uiso 1 1 d RD . .
H10B H 0.0672 -0.0499 0.4105 0.034(11) Uiso 1 1 d RD . .
H10A H 0.0286 0.0498 0.4266 0.047(12) Uiso 1 1 d RD . .
H11B H 0.2198 -0.0441 0.6193 0.046(12) Uiso 1 1 d RD . .
H11A H 0.2939 0.0400 0.6525 0.075(16) Uiso 1 1 d RD . .
H4A H 0.1906 0.4728 0.3503 0.068(15) Uiso 1 1 d RD . .
H4B H 0.2852 0.4427 0.3695 0.055(13) Uiso 1 1 d RD . .
H5A H 0.4183 0.5732 0.6162 0.084(18) Uiso 1 1 d RD . .
H7A H 0.5153 0.8578 0.3091 0.073(17) Uiso 1 1 d RD . .

loop_
_atom_site_aniso_label
_atom_site_aniso_U_11
_atom_site_aniso_U_22
_atom_site_aniso_U_33
_atom_site_aniso_U_23
_atom_site_aniso_U_13
_atom_site_aniso_U_12
Cu1 0.01052(17) 0.00699(17) 0.01991(19) -0.00206(14) 0.00913(15) -0.00033(12)
Cu2 0.00988(17) 0.00709(17) 0.01731(19) 0.00229(13) 0.00642(14) -0.00015(12)
S2 0.0162(4) 0.0159(4) 0.0159(4) 0.0010(3) 0.0059(3) -0.0016(3)
P1 0.0111(3) 0.0091(3) 0.0120(3) -0.0002(3) 0.0068(3) -0.0002(3)
P2 0.0130(4) 0.0089(3) 0.0168(4) -0.0004(3) 0.0096(3) 0.0007(3)
F4 0.0729(19) 0.112(3) 0.0549(17) -0.0504(17) 0.0475(16) -0.0320(17)
F5 0.0331(13) 0.0782(19) 0.0349(13) -0.0122(12) 0.0054(11) -0.0285(12)
F6 0.0650(18) 0.078(2) 0.0320(13) 0.0294(13) -0.0060(13) -0.0124(15)
O1 0.0107(10) 0.0164(11) 0.0185(11) 0.0014(8) 0.0057(9) 0.0019(8)
O2 0.0213(11) 0.0114(10) 0.0179(11) 0.0022(8) 0.0117(9) 0.0001(8)
O3 0.0203(11) 0.0158(11) 0.0148(10) -0.0034(8) 0.0061(9) 0.0010(8)
O4 0.0245(12) 0.0224(12) 0.0239(12) -0.0052(10) 0.0152(11) 0.0014(9)
O5 0.0177(11) 0.0080(10) 0.0295(12) 0.0022(9) 0.0023(10) 0.0008(8)
O6 0.0135(10) 0.0180(11) 0.0296(12) -0.0053(9) 0.0128(10) -0.0038(8)
O7 0.0413(14) 0.0243(13) 0.0250(12) 0.0096(10) 0.0246(12) 0.0149(10)
O8 0.0210(11) 0.0106(10) 0.0253(12) -0.0024(9) 0.0116(10) 0.0025(8)
O9 0.0288(13) 0.0372(15) 0.0162(12) 0.0001(10) 0.0075(10) -0.0102(11)
O10 0.0118(10) 0.0122(11) 0.0347(13) -0.0075(9) 0.0080(10) -0.0011(8)
O11 0.0311(13) 0.0196(12) 0.0230(12) -0.0010(10) 0.0136(10) -0.0051(9)
O15 0.0209(12) 0.0209(12) 0.0533(16) 0.0122(12) 0.0127(12) 0.0024(10)
O16 0.0220(12) 0.0275(13) 0.0217(12) 0.0015(10) 0.0069(10) -0.0082(9)
O17 0.0334(14) 0.0278(13) 0.0305(13) -0.0053(10) 0.0219(12) -0.0026(10)
N1 0.0106(11) 0.0099(11) 0.0147(12) -0.0006(9) 0.0053(10) -0.0013(9)
N3 0.0122(12) 0.0093(11) 0.0173(12) -0.0001(9) 0.0073(10) -0.0006(9)
N4 0.0110(11) 0.0085(11) 0.0142(12) -0.0015(9) 0.0058(10) -0.0014(8)
N5 0.0111(11) 0.0096(11) 0.0155(12) 0.0001(9) 0.0062(10) 0.0016(9)
C1 0.0125(14) 0.0124(14) 0.0152(14) -0.0040(11) 0.0068(12) -0.0008(10)
C2 0.0100(13) 0.0125(14) 0.0104(13) 0.0013(11) 0.0041(11) 0.0029(10)
C3 0.0122(13) 0.0095(13) 0.0165(14) 0.0010(11) 0.0076(12) 0.0004(10)
C4 0.0112(14) 0.0116(14) 0.0183(15) 0.0009(11) 0.0063(12) 0.0026(10)
C5 0.0093(13) 0.0123(14) 0.0151(14) -0.0003(11) 0.0054(11) -0.0016(10)
C6 0.0131(14) 0.0090(13) 0.0111(13) 0.0001(11) 0.0059(11) -0.0013(10)
C7 0.0103(13) 0.0110(13) 0.0151(14) 0.0002(11) 0.0052(11) -0.0009(10)
C8 0.0106(13) 0.0103(13) 0.0134(14) -0.0028(11) 0.0051(11) -0.0023(10)
C10 0.032(2) 0.048(2) 0.0224(18) -0.0056(17) 0.0118(16) -0.0109(17)
S1 0.0228(4) 0.0171(4) 0.0196(4) 0.0021(3) 0.0075(3) -0.0015(3)
F1 0.096(2) 0.0357(13) 0.0463(14) 0.0009(11) 0.0540(15) 0.0091(13)
F2 0.0460(14) 0.0251(12) 0.0659(16) 0.0024(11) 0.0221(13) -0.0097(10)
F3 0.0551(15) 0.0314(12) 0.0304(12) 0.0072(9) 0.0099(11) 0.0152(10)
O12 0.0405(15) 0.0249(13) 0.0397(15) -0.0003(11) 0.0280(13) 0.0039(10)
O13 0.0345(14) 0.0302(13) 0.0249(13) -0.0053(10) 0.0163(11) -0.0128(10)
O14 0.0337(15) 0.0322(15) 0.0346(15) 0.0098(12) -0.0048(12) -0.0001(11)
C9 0.0354(19) 0.0207(17) 0.0197(17) -0.0003(13) 0.0143(15) -0.0006(14)
O18 0.0320(13) 0.0158(11) 0.0218(12) -0.0060(9) 0.0154(10) -0.0040(9)

loop_
_atom_type_symbol
_atom_type_description
_atom_type_scat_dispersion_real
_atom_type_scat_dispersion_imag
_atom_type_scat_source
C C 0.0033 0.0016 'International Tables Vol C Tables 4.2.6.8 and 6.1.1.4'
H H 0.0000 0.0000 'International Tables Vol C Tables 4.2.6.8 and 6.1.1.4'
Cu Cu 0.3201 1.2651 'International Tables Vol C Tables 4.2.6.8 and 6.1.1.4'
F F 0.0171 0.0103 'International Tables Vol C Tables 4.2.6.8 and 6.1.1.4'
N N 0.0061 0.0033 'International Tables Vol C Tables 4.2.6.8 and 6.1.1.4'
O O 0.0106 0.0060 'International Tables Vol C Tables 4.2.6.8 and 6.1.1.4'
P P 0.1023 0.0942 'International Tables Vol C Tables 4.2.6.8 and 6.1.1.4'
S S 0.1246 0.1234 'International Tables Vol C Tables 4.2.6.8 and 6.1.1.4'

loop_
_geom_angle_atom_site_label_1
_geom_angle_atom_site_label_2
_geom_angle_atom_site_label_3
_geom_angle
_geom_angle_site_symmetry_1
_geom_angle_site_symmetry_3
_geom_angle_publ_flag
O6 Cu1 O10 172.35(9) 3_666 . ?
O6 Cu1 N5 93.13(9) 3_666 . ?
O10 Cu1 N5 89.07(9) . . ?
O6 Cu1 N4 87.68(9) 3_666 1_545 ?
O10 Cu1 N4 90.93(8) . 1_545 ?
N5 Cu1 N4 173.62(9) . 1_545 ?
O6 Cu1 O11 96.22(8) 3_666 . ?
O10 Cu1 O11 91.18(8) . . ?
N5 Cu1 O11 87.84(9) . . ?
N4 Cu1 O11 85.78(8) 1_545 . ?
O6 Cu1 O9 81.89(9) 3_666 . ?
O10 Cu1 O9 90.91(9) . . ?
N5 Cu1 O9 87.18(9) . . ?
N4 Cu1 O9 99.20(9) 1_545 . ?
O11 Cu1 O9 174.57(8) . . ?
O1 Cu2 O5 178.73(9) . . ?
O1 Cu2 N3 91.46(9) . . ?
O5 Cu2 N3 87.28(9) . . ?
O1 Cu2 N1 91.43(9) . . ?
O5 Cu2 N1 89.83(9) . . ?
N3 Cu2 N1 175.84(9) . . ?
O1 Cu2 O4 87.70(8) . . ?
O5 Cu2 O4 92.38(8) . . ?
N3 Cu2 O4 89.99(9) . . ?
N1 Cu2 O4 93.11(8) . . ?
O17 S2 O16 115.37(14) . . ?
O17 S2 O15 113.93(14) . . ?
O16 S2 O15 113.83(14) . . ?
O17 S2 C10 103.85(16) . . ?
O16 S2 C10 103.98(15) . . ?
O15 S2 C10 104.04(18) . . ?
O1 P1 O2 119.41(12) . . ?
O1 P1 O3 108.36(11) . . ?
O2 P1 O3 110.07(12) . . ?
O1 P1 C2 105.10(12) . . ?
O2 P1 C2 107.43(12) . . ?
O3 P1 C2 105.51(12) . . ?
O8 P2 O6 117.42(12) . . ?
O8 P2 O7 113.83(13) . . ?
O6 P2 O7 108.72(13) . . ?
O8 P2 C8 108.71(12) . . ?
O6 P2 C8 104.54(12) . . ?
O7 P2 C8 102.09(13) . . ?
P1 O1 Cu2 161.72(14) . . ?
P1 O3 H3A 110.0 . . ?
Cu2 O4 H4A 112.9 . . ?
Cu2 O4 H4B 152.0 . . ?
H4A O4 H4B 89.4 . . ?
Cu2 O5 H5B 120.9 . . ?
Cu2 O5 H5A 115.9 . . ?
H5B O5 H5A 113.9 . . ?
P2 O6 Cu1 142.82(13) . 3_666 ?
P2 O7 H7A 112.9 . . ?
Cu1 O9 H9B 134.9 . . ?
Cu1 O9 H9A 103.0 . . ?
H9B O9 H9A 117.8 . . ?
Cu1 O10 H10B 123.0 . . ?
Cu1 O10 H10A 127.8 . . ?
H10B O10 H10A 104.7 . . ?
Cu1 O11 H11B 124.6 . . ?
Cu1 O11 H11A 121.8 . . ?
H11B O11 H11A 95.9 . . ?
C3 N1 C1 117.2(2) . . ?
C3 N1 Cu2 119.00(18) . . ?
C1 N1 Cu2 123.76(19) . . ?
C5 N3 C4 117.6(2) . . ?
C5 N3 Cu2 123.00(18) . . ?
C4 N3 Cu2 119.23(18) . . ?
C5 N4 C6 117.3(2) . . ?
C5 N4 Cu1 120.32(18) . 1_565 ?
C6 N4 Cu1 121.78(18) . 1_565 ?
C3 N5 C7 117.1(2) . 3_566 ?
C3 N5 Cu1 120.04(18) . . ?
C7 N5 Cu1 122.83(18) 3_566 . ?
N1 C1 C2 122.1(2) . 3_566 ?
N1 C1 H1 119.0 . . ?
C2 C1 H1 119.0 3_566 . ?
C7 C2 C1 116.3(2) . 3_566 ?
C7 C2 P1 121.6(2) . . ?
C1 C2 P1 122.0(2) 3_566 . ?
N5 C3 N1 125.2(3) . . ?
N5 C3 H3 117.4 . . ?
N1 C3 H3 117.4 . . ?
N3 C4 C8 121.7(3) . . ?
N3 C4 H4 119.1 . . ?
C8 C4 H4 119.1 . . ?
N3 C5 N4 124.9(3) . . ?
N3 C5 H5 117.5 . . ?
N4 C5 H5 117.5 . . ?
N4 C6 C8 121.9(2) . . ?
N4 C6 H6 119.0 . . ?
C8 C6 H6 119.0 . . ?
N5 C7 C2 122.1(3) 3_566 . ?
N5 C7 H7 118.9 3_566 . ?
C2 C7 H7 118.9 . . ?
C4 C8 C6 116.5(2) . . ?
C4 C8 P2 119.9(2) . . ?
C6 C8 P2 123.6(2) . . ?
F6 C10 F4 108.0(3) . . ?
F6 C10 F5 108.9(3) . . ?
F4 C10 F5 108.1(3) . . ?
F6 C10 S2 110.7(3) . . ?
F4 C10 S2 110.3(3) . . ?
F5 C10 S2 110.9(2) . . ?
O14 S1 O12 116.59(16) . . ?
O14 S1 O13 113.77(15) . . ?
O12 S1 O13 113.97(15) . . ?
O14 S1 C9 105.23(15) . . ?
O12 S1 C9 103.17(14) . . ?
O13 S1 C9 101.81(15) . . ?
F1 C9 F3 109.1(3) . . ?
F1 C9 F2 108.9(3) . . ?
F3 C9 F2 107.3(3) . . ?
F1 C9 S1 112.2(2) . . ?
F3 C9 S1 109.1(2) . . ?
F2 C9 S1 110.0(2) . . ?
H18B O18 H18A 92.4 . . ?

loop_
_geom_bond_atom_site_label_1
_geom_bond_atom_site_label_2
_geom_bond_distance
_geom_bond_site_symmetry_2
_geom_bond_publ_flag
Cu1 O6 1.9373(19) 3_666 ?
Cu1 O10 2.003(2) . ?
Cu1 N5 2.044(2) . ?
Cu1 N4 2.047(2) 1_545 ?
Cu1 O11 2.307(2) . ?
Cu1 O9 2.347(2) . ?
Cu2 O1 1.9294(19) . ?
Cu2 O5 1.949(2) . ?
Cu2 N3 2.015(2) . ?
Cu2 N1 2.035(2) . ?
Cu2 O4 2.331(2) . ?
S2 O17 1.436(2) . ?
S2 O16 1.445(2) . ?
S2 O15 1.447(2) . ?
S2 C10 1.814(4) . ?
P1 O1 1.493(2) . ?
P1 O2 1.495(2) . ?
P1 O3 1.572(2) . ?
P1 C2 1.808(3) . ?
P2 O8 1.474(2) . ?
P2 O6 1.505(2) . ?
P2 O7 1.559(2) . ?
P2 C8 1.814(3) . ?
F4 C10 1.317(4) . ?
F5 C10 1.335(4) . ?
F6 C10 1.314(5) . ?
O3 H3A 0.8379 . ?
O4 H4A 0.8935 . ?
O4 H4B 0.8872 . ?
O5 H5B 0.8527 . ?
O5 H5A 0.9448 . ?
O6 Cu1 1.9373(19) 3_666 ?
O7 H7A 0.8068 . ?
O9 H9B 0.8770 . ?
O9 H9A 0.8725 . ?
O10 H10B 0.8732 . ?
O10 H10A 0.8513 . ?
O11 H11B 0.9299 . ?
O11 H11A 0.8991 . ?
N1 C3 1.337(3) . ?
N1 C1 1.340(3) . ?
N3 C5 1.330(3) . ?
N3 C4 1.346(3) . ?
N4 C5 1.331(3) . ?
N4 C6 1.346(3) . ?
N4 Cu1 2.047(2) 1_565 ?
N5 C3 1.328(3) . ?
N5 C7 1.348(3) 3_566 ?
C1 C2 1.388(4) 3_566 ?
C1 H1 0.9400 . ?
C2 C7 1.386(4) . ?
C2 C1 1.388(4) 3_566 ?
C3 H3 0.9400 . ?
C4 C8 1.384(4) . ?
C4 H4 0.9400 . ?
C5 H5 0.9400 . ?
C6 C8 1.387(4) . ?
C6 H6 0.9400 . ?
C7 N5 1.348(3) 3_566 ?
C7 H7 0.9400 . ?
S1 O14 1.428(3) . ?
S1 O12 1.439(2) . ?
S1 O13 1.459(2) . ?
S1 C9 1.825(3) . ?
F1 C9 1.307(4) . ?
F2 C9 1.329(4) . ?
F3 C9 1.327(4) . ?
O18 H18B 0.8500 . ?
O18 H18A 0.8765 . ?

loop_
_geom_hbond_atom_site_label_D
_geom_hbond_atom_site_label_H
_geom_hbond_atom_site_label_A
_geom_hbond_distance_DH
_geom_hbond_distance_HA
_geom_hbond_distance_DA
_geom_hbond_angle_DHA
_geom_hbond_site_symmetry_A
O4 H4B O12 0.89 2.00 2.854(3) 160.3 .
O4 H4A O18 0.89 2.01 2.883(3) 166.5 .
O3 H3A O18 0.84 1.83 2.655(3) 168.1 .
